data_7217383
loop_
_publ_author_name
'Kumar, Dinesh'
'Ahmad, Shahab'
'Prakash, G. Vijaya'
'Ramanujachary, Kandalam V.'
'Ramanan, Arunachalam'

_publ_section_title
;
 Photoluminescent chromium molybdate cluster coordinated with rare earth
 cations: synthesis, structure, optical and magnetic properties
;
_journal_issue 30
_journal_name_full CrystEngComm
_journal_page_first 7097
_journal_paper_doi 10.1039/C4CE00865K
_journal_volume 16
_journal_year 2014
_chemical_formula_moiety 'C6 H5 Cr Gd Mo6 N O30, C6 H5 N O2, 4(O)'
_chemical_formula_sum 'C12 H10 Cr Gd Mo6 N2 O36'
_chemical_formula_weight 1543.11
_space_group_IT_number 15
_symmetry_cell_setting monoclinic
_symmetry_space_group_name_Hall '-C 2yc'
_symmetry_space_group_name_H-M 'C 1 2/c 1'
_atom_sites_solution_hydrogens geom
_atom_sites_solution_primary direct
_atom_sites_solution_secondary difmap
_audit_creation_method 'SHELXTL-NT2000 ver.6.12'
_cell_angle_alpha 90.00
_cell_angle_beta 102.957(5)
_cell_angle_gamma 90.00
_cell_formula_units_Z 8
_cell_length_a 23.459(7)
_cell_length_b 13.337(4)
_cell_length_c 24.725(8)
_cell_measurement_reflns_used 8819
_cell_measurement_temperature 298(2)
_cell_measurement_theta_max 28.28
_cell_measurement_theta_min 2.30
_cell_volume 7539(4)
_computing_cell_refinement 'Bruker SMART'
_computing_data_collection 'Bruker SMART'
_computing_data_reduction 'Bruker SAINT'
_computing_molecular_graphics 'Bruker SHELXTL'
_computing_publication_material 'Bruker SHELXTL'
_computing_structure_refinement 'SHELXL-97 (Sheldrick, 1997)'
_computing_structure_solution 'SHELXS-97 (Sheldrick, 1990)'
_diffrn_ambient_temperature 298(2)
_diffrn_measured_fraction_theta_full 0.999
_diffrn_measured_fraction_theta_max 0.999
_diffrn_measurement_device_type 'CCD area detector'
_diffrn_measurement_method 'phi and omega scans'
_diffrn_radiation_monochromator graphite
_diffrn_radiation_source 'fine-focus sealed tube'
_diffrn_radiation_type MoK\a
_diffrn_radiation_wavelength 0.71073
_diffrn_reflns_av_R_equivalents 0.0520
_diffrn_reflns_av_sigmaI/netI 0.0380
_diffrn_reflns_limit_h_max 27
_diffrn_reflns_limit_h_min -27
_diffrn_reflns_limit_k_max 15
_diffrn_reflns_limit_k_min -15
_diffrn_reflns_limit_l_max 29
_diffrn_reflns_limit_l_min -29
_diffrn_reflns_number 35202
_diffrn_reflns_theta_full 25.00
_diffrn_reflns_theta_max 25.00
_diffrn_reflns_theta_min 1.69
_exptl_absorpt_coefficient_mu 4.057
_exptl_absorpt_correction_T_max 0.233
_exptl_absorpt_correction_T_min 0.043
_exptl_absorpt_correction_type multi-scan
_exptl_absorpt_process_details '(SADABS; Bruker, 2000)'
_exptl_crystal_colour Pink
_exptl_crystal_density_diffrn 2.719
_exptl_crystal_density_meas 2.710
_exptl_crystal_density_method 'not measured'
_exptl_crystal_description Block
_exptl_crystal_F_000 5792.0
_exptl_crystal_size_max 0.30
_exptl_crystal_size_mid 0.20
_exptl_crystal_size_min 0.10
_refine_diff_density_max 1.493
_refine_diff_density_min -1.221
_refine_diff_density_rms 0.213
_refine_ls_extinction_method none
_refine_ls_goodness_of_fit_ref 1.322
_refine_ls_hydrogen_treatment constr
_refine_ls_matrix_type full
_refine_ls_number_parameters 524
_refine_ls_number_reflns 6628
_refine_ls_number_restraints 0
_refine_ls_restrained_S_all 1.322
_refine_ls_R_factor_all 0.0678
_refine_ls_R_factor_gt 0.0635
_refine_ls_shift/su_max 0.00
_refine_ls_shift/su_mean 0.00
_refine_ls_structure_factor_coef Fsqd
_refine_ls_weighting_details 'calc w=1/[\s^2^(Fo^2^)+(0.0273P)^2^+227.4976P] where P=(Fo^2^+2Fc^2^)/3'
_refine_ls_weighting_scheme calc
_refine_ls_wR_factor_gt 0.1183
_refine_ls_wR_factor_ref 0.1202
_reflns_number_gt 6325
_reflns_number_total 6637
_reflns_threshold_expression >2sigma(I)
_cod_duplicate_entry 7216760
_cod_data_source_file c4ce00865k2.cif
_cod_data_source_block 3
_cod_depositor_comments
;
The following automatic conversions were performed:

'_symmetry_cell_setting' value 'Monoclinic' changed to 'monoclinic'
according to
/usr/data/users/saulius/crontab/automatic-downloads/current/RSC/lib/dictionaries/cif_core.dic
dictionary named 'cif_core.dic' version 2.4.2 from 2011-04-26.

Automatic conversion script
Id: cif_fix_values 2281 2013-09-26 08:29:07Z andrius 
;
_cod_original_sg_symbol_H-M C2/c
_cod_database_code 7217383

loop_
_symmetry_equiv_pos_as_xyz
'x, y, z'
'-x, y, -z+1/2'
'x+1/2, y+1/2, z'
'-x+1/2, y+1/2, -z+1/2'
'-x, -y, -z'
'x, -y, z-1/2'
'-x+1/2, -y+1/2, -z'
'x+1/2, -y+1/2, z-1/2'

loop_
_atom_site_label
_atom_site_type_symbol
_atom_site_fract_x
_atom_site_fract_y
_atom_site_fract_z
_atom_site_U_iso_or_equiv
_atom_site_adp_type
_atom_site_occupancy
_atom_site_symmetry_multiplicity
_atom_site_calc_flag
_atom_site_refinement_flags
C1 C 0.5188(5) 0.7549(11) 0.9808(5) 0.038(3) Uani 1 1 d .
H1 H 0.5077 0.6978 0.9975 0.046 Uiso 1 1 calc R
C2 C 0.5158(5) 0.7560(9) 0.9245(5) 0.032(3) Uani 1 1 d .
H2 H 0.5014 0.7010 0.9025 0.038 Uiso 1 1 calc R
C3 C 0.5349(4) 0.8405(9) 0.9015(4) 0.025(3) Uani 1 1 d .
C4 C 0.5546(6) 0.9220(10) 0.9337(5) 0.036(3) Uani 1 1 d .
H4 H 0.5669 0.9794 0.9183 0.043 Uiso 1 1 calc R
C5 C 0.5558(6) 0.9171(11) 0.9897(5) 0.042(3) Uani 1 1 d .
H5 H 0.5696 0.9712 1.0127 0.050 Uiso 1 1 calc R
C6 C 0.5381(5) 0.8377(7) 0.8412(4) 0.019(2) Uani 1 1 d .
C7 C 0.9000(5) 0.0207(11) 0.4320(5) 0.038(3) Uani 1 1 d .
H7 H 0.9292 -0.0198 0.4527 0.046 Uiso 1 1 calc R
C8 C 0.8888(6) 0.0180(11) 0.3749(5) 0.042(3) Uani 1 1 d .
H8 H 0.9107 -0.0229 0.3568 0.051 Uiso 1 1 calc R
C9 C 0.8446(5) 0.0769(9) 0.3451(4) 0.026(2) Uani 1 1 d .
C10 C 0.8138(6) 0.1394(9) 0.3735(5) 0.033(3) Uani 1 1 d .
H10 H 0.7849 0.1816 0.3539 0.039 Uiso 1 1 calc R
C11 C 0.8266(5) 0.1385(9) 0.4310(5) 0.029(3) Uani 1 1 d .
H11 H 0.8051 0.1780 0.4503 0.034 Uiso 1 1 calc R
C12 C 0.8289(5) 0.0745(8) 0.2824(4) 0.027(3) Uani 1 1 d .
Cr1 Cr 0.78929(7) 0.88844(12) 0.60451(6) 0.0149(3) Uani 1 1 d .
Gd1 Gd 0.59326(2) 0.78822(4) 0.75027(2) 0.01538(13) Uani 1 1 d .
Mo1 Mo 0.65583(4) 0.81062(6) 0.61011(3) 0.0156(2) Uani 1 1 d .
Mo2 Mo 0.75698(4) 0.64567(7) 0.59680(4) 0.0186(2) Uani 1 1 d .
Mo3 Mo 0.89053(4) 0.71711(7) 0.59438(4) 0.0231(2) Uani 1 1 d .
Mo4 Mo 0.92602(4) 0.95938(7) 0.60524(4) 0.0200(2) Uani 1 1 d .
Mo5 Mo 0.82285(4) 1.12987(6) 0.61177(3) 0.0162(2) Uani 1 1 d .
Mo6 Mo 0.68928(4) 1.05305(7) 0.62086(4) 0.0194(2) Uani 1 1 d .
N1 N 0.5371(5) 0.8342(10) 1.0107(4) 0.047(3) Uani 1 1 d .
H1B H 0.5371 0.8330 1.0455 0.057 Uiso 1 1 calc R
N2 N 0.8691(4) 0.0815(7) 0.4580(4) 0.026(2) Uani 1 1 d .
H1A H 0.8775 0.0831 0.4937 0.031 Uiso 1 1 calc R
O1 O 0.6217(3) 0.8168(6) 0.6652(3) 0.0251(17) Uani 1 1 d .
O2 O 0.6102(3) 0.7432(6) 0.5614(3) 0.0274(18) Uani 1 1 d .
O3 O 0.7091(3) 0.7038(5) 0.6424(3) 0.0223(16) Uani 1 1 d .
O4 O 0.7055(3) 0.5933(6) 0.5449(3) 0.0288(18) Uani 1 1 d .
O5 O 0.7878(4) 0.5485(6) 0.6382(3) 0.0334(19) Uani 1 1 d .
O6 O 0.8159(3) 0.6653(5) 0.5537(3) 0.0218(16) Uani 1 1 d .
O7 O 0.9137(4) 0.6258(6) 0.6423(4) 0.037(2) Uani 1 1 d .
O8 O 0.9300(3) 0.6977(7) 0.5457(3) 0.040(2) Uani 1 1 d .
O9 O 0.9344(3) 0.8284(6) 0.6360(3) 0.0267(17) Uani 1 1 d .
O10 O 0.9612(3) 0.9504(6) 0.5518(3) 0.0301(18) Uani 1 1 d .
O11 O 0.9724(3) 1.0232(6) 0.6567(3) 0.035(2) Uani 1 1 d .
O12 O 0.8742(3) 1.0703(5) 0.5702(3) 0.0174(15) Uani 1 1 d .
O13 O 0.8713(3) 1.1928(6) 0.6633(3) 0.0246(17) Uani 1 1 d .
O14 O 0.7928(3) 1.2184(6) 0.5642(3) 0.0308(18) Uani 1 1 d .
O15 O 0.7635(3) 1.1158(5) 0.6546(3) 0.0187(15) Uani 1 1 d .
O16 O 0.6597(3) 1.1436(6) 0.5753(4) 0.036(2) Uani 1 1 d .
O17 O 0.6562(4) 1.0652(6) 0.6751(3) 0.036(2) Uani 1 1 d .
O18 O 0.6448(3) 0.9427(5) 0.5806(3) 0.0174(15) Uani 1 1 d .
O19 O 0.7263(3) 0.8033(5) 0.5611(3) 0.0158(14) Uani 1 1 d .
O20 O 0.8207(3) 0.7621(5) 0.6412(3) 0.0185(15) Uani 1 1 d .
O21 O 0.8482(3) 0.8646(5) 0.5596(3) 0.0183(15) Uani 1 1 d .
O22 O 0.8508(3) 0.9753(5) 0.6485(3) 0.0152(14) Uani 1 1 d .
O23 O 0.7572(3) 1.0144(5) 0.5688(3) 0.0166(15) Uani 1 1 d .
O24 O 0.7345(3) 0.9100(5) 0.6526(3) 0.0147(14) Uani 1 1 d .
O25 O 0.5619(3) 0.6215(6) 0.7278(3) 0.0335(19) Uani 1 1 d .
O26 O 0.6801(3) 0.6896(6) 0.7449(3) 0.0290(18) Uani 1 1 d .
O27 O 0.6770(4) 0.8876(6) 0.7898(3) 0.036(2) Uani 1 1 d .
O28 O 0.5659(4) 0.9557(6) 0.7129(4) 0.036(2) Uani 1 1 d .
O29 O 0.5769(4) 0.8901(6) 0.8276(3) 0.0316(19) Uani 1 1 d .
O30 O 0.5059(3) 0.7798(6) 0.8079(3) 0.0297(18) Uani 1 1 d .
O31 O 0.8672(4) 0.0416(6) 0.2585(3) 0.0325(19) Uani 1 1 d .
O32 O 0.7792(4) 0.1029(8) 0.2587(3) 0.048(3) Uani 1 1 d .
O1W O 0.5000 0.0913(11) 0.7500 0.089(7) Uani 1 2 d S
O2W O 0.7012(5) 0.0740(7) 0.4661(4) 0.052(3) Uani 1 1 d .
O3W O 0.5499(6) 0.801(2) 0.1229(5) 0.168(11) Uani 1 1 d .
O4W O 0.8651(7) 0.7140(11) 0.7481(5) 0.102(5) Uani 1 1 d .
O5W O 0.5000 0.2918(16) 0.7500 0.211(19) Uani 1 2 d S

loop_
_atom_site_aniso_label
_atom_site_aniso_U_11
_atom_site_aniso_U_22
_atom_site_aniso_U_33
_atom_site_aniso_U_23
_atom_site_aniso_U_13
_atom_site_aniso_U_12
C1 0.032(7) 0.056(9) 0.028(7) 0.007(6) 0.007(5) -0.004(6)
C2 0.032(7) 0.031(7) 0.035(7) 0.004(5) 0.011(5) 0.006(5)
C3 0.014(5) 0.038(7) 0.023(6) -0.014(5) 0.005(4) 0.004(5)
C4 0.050(8) 0.035(7) 0.017(6) -0.014(5) -0.004(5) -0.007(6)
C5 0.041(8) 0.052(9) 0.036(7) -0.025(7) 0.015(6) -0.008(7)
C6 0.029(6) 0.011(5) 0.017(5) -0.005(4) 0.002(5) 0.011(4)
C7 0.032(7) 0.062(9) 0.018(6) 0.002(6) 0.000(5) 0.006(6)
C8 0.043(8) 0.064(9) 0.021(6) -0.006(6) 0.010(6) 0.013(7)
C9 0.022(6) 0.034(6) 0.021(6) 0.002(5) 0.004(5) 0.004(5)
C10 0.048(8) 0.023(6) 0.025(6) 0.003(5) 0.006(6) 0.009(6)
C11 0.027(6) 0.035(7) 0.025(6) -0.005(5) 0.009(5) -0.005(5)
C12 0.033(7) 0.026(6) 0.021(6) 0.001(5) 0.005(5) 0.010(5)
Cr1 0.0146(8) 0.0172(8) 0.0131(8) 0.0016(6) 0.0037(6) -0.0009(6)
Gd1 0.0154(3) 0.0163(3) 0.0150(2) 0.0003(2) 0.00443(19) -0.0010(2)
Mo1 0.0158(4) 0.0168(5) 0.0149(4) 0.0018(3) 0.0048(3) -0.0016(3)
Mo2 0.0218(5) 0.0160(5) 0.0186(5) 0.0013(4) 0.0059(4) -0.0003(4)
Mo3 0.0200(5) 0.0249(5) 0.0260(5) 0.0044(4) 0.0087(4) 0.0066(4)
Mo4 0.0154(5) 0.0275(5) 0.0166(4) -0.0003(4) 0.0028(4) -0.0033(4)
Mo5 0.0187(5) 0.0163(4) 0.0132(4) 0.0004(3) 0.0025(3) -0.0029(4)
Mo6 0.0158(5) 0.0181(5) 0.0249(5) 0.0007(4) 0.0057(4) 0.0014(4)
N1 0.028(6) 0.089(10) 0.026(6) -0.005(6) 0.010(5) -0.001(6)
N2 0.023(5) 0.040(6) 0.012(4) 0.000(4) -0.001(4) -0.005(4)
O1 0.023(4) 0.032(4) 0.024(4) 0.010(3) 0.014(3) 0.004(3)
O2 0.018(4) 0.041(5) 0.021(4) 0.000(3) 0.001(3) -0.005(3)
O3 0.020(4) 0.024(4) 0.024(4) 0.007(3) 0.008(3) 0.005(3)
O4 0.030(4) 0.021(4) 0.034(5) -0.001(3) 0.006(4) -0.007(3)
O5 0.038(5) 0.027(4) 0.036(5) 0.016(4) 0.009(4) 0.006(4)
O6 0.024(4) 0.017(4) 0.027(4) -0.003(3) 0.010(3) 0.001(3)
O7 0.038(5) 0.029(5) 0.042(5) 0.011(4) 0.008(4) 0.011(4)
O8 0.025(5) 0.064(6) 0.032(5) 0.005(4) 0.011(4) 0.007(4)
O9 0.020(4) 0.034(4) 0.025(4) 0.007(3) 0.002(3) -0.001(3)
O10 0.022(4) 0.039(5) 0.032(4) 0.000(4) 0.011(3) -0.002(4)
O11 0.023(4) 0.046(5) 0.029(4) -0.007(4) -0.006(3) -0.010(4)
O12 0.016(4) 0.023(4) 0.012(3) 0.002(3) 0.003(3) -0.007(3)
O13 0.024(4) 0.029(4) 0.023(4) -0.003(3) 0.008(3) -0.006(3)
O14 0.031(5) 0.026(4) 0.034(5) 0.003(4) 0.005(4) -0.001(4)
O15 0.021(4) 0.019(4) 0.016(4) -0.004(3) 0.005(3) -0.002(3)
O16 0.024(4) 0.023(4) 0.057(6) 0.007(4) -0.001(4) 0.001(3)
O17 0.034(5) 0.037(5) 0.042(5) -0.007(4) 0.020(4) -0.003(4)
O18 0.017(4) 0.013(3) 0.019(4) 0.002(3) 0.000(3) 0.003(3)
O19 0.018(4) 0.013(3) 0.018(4) -0.003(3) 0.007(3) -0.006(3)
O20 0.019(4) 0.019(4) 0.016(4) 0.001(3) 0.000(3) 0.002(3)
O21 0.020(4) 0.017(4) 0.020(4) 0.002(3) 0.009(3) -0.003(3)
O22 0.012(3) 0.023(4) 0.010(3) 0.000(3) 0.001(3) -0.002(3)
O23 0.017(4) 0.014(4) 0.018(4) 0.004(3) 0.003(3) -0.001(3)
O24 0.007(3) 0.024(4) 0.015(3) -0.001(3) 0.005(3) -0.001(3)
O25 0.026(4) 0.031(5) 0.036(5) -0.009(4) -0.008(4) -0.001(4)
O26 0.030(4) 0.035(5) 0.026(4) 0.000(3) 0.016(3) 0.004(4)
O27 0.032(5) 0.040(5) 0.038(5) -0.017(4) 0.012(4) -0.012(4)
O28 0.041(5) 0.025(4) 0.047(5) 0.012(4) 0.021(4) 0.005(4)
O29 0.045(5) 0.026(4) 0.031(4) -0.005(4) 0.024(4) -0.006(4)
O30 0.032(4) 0.026(4) 0.026(4) -0.006(3) -0.005(3) 0.007(4)
O31 0.036(5) 0.036(5) 0.023(4) 0.000(4) 0.000(4) 0.005(4)
O32 0.033(5) 0.095(8) 0.014(4) -0.001(5) -0.002(4) 0.022(5)
O1W 0.101(14) 0.035(9) 0.165(19) 0.000 0.105(14) 0.000
O2W 0.079(7) 0.039(5) 0.033(5) -0.002(4) 0.001(5) 0.007(5)
O3W 0.067(9) 0.39(3) 0.040(7) -0.005(12) 0.005(7) -0.081(14)
O4W 0.134(13) 0.110(12) 0.062(8) 0.028(8) 0.024(8) -0.011(10)
O5W 0.28(4) 0.045(13) 0.21(3) 0.000 -0.15(3) 0.000

loop_
_atom_type_symbol
_atom_type_description
_atom_type_scat_dispersion_real
_atom_type_scat_dispersion_imag
_atom_type_scat_source
C C 0.0033 0.0016 'International Tables Vol C Tables 4.2.6.8 and 6.1.1.4'
H H 0.0000 0.0000 'International Tables Vol C Tables 4.2.6.8 and 6.1.1.4'
N N 0.0061 0.0033 'International Tables Vol C Tables 4.2.6.8 and 6.1.1.4'
O O 0.0106 0.0060 'International Tables Vol C Tables 4.2.6.8 and 6.1.1.4'
Cr Cr 0.3209 0.6236 'International Tables Vol C Tables 4.2.6.8 and 6.1.1.4'
Mo Mo -1.6832 0.6857 'International Tables Vol C Tables 4.2.6.8 and 6.1.1.4'
Gd Gd -0.1653 3.9035 'International Tables Vol C Tables 4.2.6.8 and 6.1.1.4'

loop_
_geom_angle_atom_site_label_1
_geom_angle_atom_site_label_2
_geom_angle_atom_site_label_3
_geom_angle
_geom_angle_site_symmetry_1
_geom_angle_site_symmetry_3
N1 C1 C2 120.0(13) . .
N1 C1 H1 120.0 . .
C2 C1 H1 120.0 . .
C1 C2 C3 118.4(12) . .
C1 C2 H2 120.8 . .
C3 C2 H2 120.8 . .
C4 C3 C2 120.6(11) . .
C4 C3 C6 120.6(11) . .
C2 C3 C6 118.6(10) . .
C3 C4 C5 118.4(12) . .
C3 C4 H4 120.8 . .
C5 C4 H4 120.8 . .
N1 C5 C4 119.6(12) . .
N1 C5 H5 120.2 . .
C4 C5 H5 120.2 . .
O29 C6 O30 122.5(10) . .
O29 C6 C3 116.8(9) . .
O30 C6 C3 120.5(10) . .
N2 C7 C8 120.4(12) . .
N2 C7 H7 119.8 . .
C8 C7 H7 119.8 . .
C9 C8 C7 118.8(12) . .
C9 C8 H8 120.6 . .
C7 C8 H8 120.6 . .
C8 C9 C10 119.1(10) . .
C8 C9 C12 121.2(10) . .
C10 C9 C12 119.7(10) . .
C11 C10 C9 119.8(11) . .
C11 C10 H10 120.1 . .
C9 C10 H10 120.1 . .
N2 C11 C10 119.3(11) . .
N2 C11 H11 120.3 . .
C10 C11 H11 120.3 . .
O32 C12 O31 125.2(10) . .
O32 C12 C9 117.8(10) . .
O31 C12 C9 117.0(10) . .
O24 Cr1 O23 84.9(3) . .
O24 Cr1 O22 94.4(3) . .
O23 Cr1 O22 84.6(3) . .
O24 Cr1 O20 94.3(3) . .
O23 Cr1 O20 179.2(3) . .
O22 Cr1 O20 95.5(3) . .
O24 Cr1 O19 84.4(3) . .
O23 Cr1 O19 94.7(3) . .
O22 Cr1 O19 178.7(3) . .
O20 Cr1 O19 85.2(3) . .
O24 Cr1 O21 176.7(3) . .
O23 Cr1 O21 97.5(3) . .
O22 Cr1 O21 83.6(3) . .
O20 Cr1 O21 83.4(3) . .
O19 Cr1 O21 97.7(3) . .
O25 Gd1 O1 94.5(3) . .
O25 Gd1 O27 143.1(3) . .
O1 Gd1 O27 84.5(3) . .
O25 Gd1 O29 127.5(3) . .
O1 Gd1 O29 136.7(3) . .
O27 Gd1 O29 68.4(3) . .
O25 Gd1 O28 136.6(3) . .
O1 Gd1 O28 67.7(3) . .
O27 Gd1 O28 76.7(3) . .
O29 Gd1 O28 73.4(3) . .
O25 Gd1 O30 67.4(3) . 2_656
O1 Gd1 O30 84.6(3) . 2_656
O27 Gd1 O30 148.4(3) . 2_656
O29 Gd1 O30 100.9(3) . 2_656
O28 Gd1 O30 71.7(3) . 2_656
O25 Gd1 O26 72.7(3) . .
O1 Gd1 O26 68.7(2) . .
O27 Gd1 O26 72.7(3) . .
O29 Gd1 O26 128.2(3) . .
O28 Gd1 O26 128.3(3) . .
O30 Gd1 O26 129.4(3) 2_656 .
O25 Gd1 O13 75.2(3) . 4_646
O1 Gd1 O13 138.0(2) . 4_646
O27 Gd1 O13 81.1(3) . 4_646
O29 Gd1 O13 72.0(3) . 4_646
O28 Gd1 O13 143.8(3) . 4_646
O30 Gd1 O13 125.2(2) 2_656 4_646
O26 Gd1 O13 69.3(2) . 4_646
O25 Gd1 O30 81.6(3) . .
O1 Gd1 O30 148.8(2) . .
O27 Gd1 O30 116.8(2) . .
O29 Gd1 O30 49.5(2) . .
O28 Gd1 O30 94.0(2) . .
O30 Gd1 O30 65.3(3) 2_656 .
O26 Gd1 O30 137.0(2) . .
O13 Gd1 O30 71.1(2) 4_646 .
O2 Mo1 O1 104.9(4) . .
O2 Mo1 O18 102.2(3) . .
O1 Mo1 O18 102.1(3) . .
O2 Mo1 O3 98.6(3) . .
O1 Mo1 O3 94.7(3) . .
O18 Mo1 O3 148.8(3) . .
O2 Mo1 O19 91.0(3) . .
O1 Mo1 O19 161.4(3) . .
O18 Mo1 O19 83.5(3) . .
O3 Mo1 O19 73.0(3) . .
O2 Mo1 O24 160.5(3) . .
O1 Mo1 O24 94.5(3) . .
O18 Mo1 O24 70.8(3) . .
O3 Mo1 O24 81.9(3) . .
O19 Mo1 O24 70.4(2) . .
O4 Mo2 O5 105.9(4) . .
O4 Mo2 O3 101.4(3) . .
O5 Mo2 O3 100.3(3) . .
O4 Mo2 O6 96.6(3) . .
O5 Mo2 O6 100.0(3) . .
O3 Mo2 O6 147.9(3) . .
O4 Mo2 O20 158.1(3) . .
O5 Mo2 O20 94.9(3) . .
O3 Mo2 O20 81.3(3) . .
O6 Mo2 O20 72.5(3) . .
O4 Mo2 O19 88.8(3) . .
O5 Mo2 O19 164.7(3) . .
O3 Mo2 O19 71.8(3) . .
O6 Mo2 O19 82.4(3) . .
O20 Mo2 O19 71.3(2) . .
O8 Mo3 O7 104.2(4) . .
O8 Mo3 O6 98.7(4) . .
O7 Mo3 O6 102.5(4) . .
O8 Mo3 O9 100.5(4) . .
O7 Mo3 O9 97.4(4) . .
O6 Mo3 O9 147.9(3) . .
O8 Mo3 O21 97.2(3) . .
O7 Mo3 O21 157.5(3) . .
O6 Mo3 O21 81.1(3) . .
O9 Mo3 O21 71.2(3) . .
O8 Mo3 O20 165.1(3) . .
O7 Mo3 O20 89.4(3) . .
O6 Mo3 O20 72.0(3) . .
O9 Mo3 O20 83.5(3) . .
O21 Mo3 O20 70.4(2) . .
O11 Mo4 O10 105.9(4) . .
O11 Mo4 O9 99.8(4) . .
O10 Mo4 O9 102.7(4) . .
O11 Mo4 O12 100.3(4) . .
O10 Mo4 O12 93.9(3) . .
O9 Mo4 O12 149.2(3) . .
O11 Mo4 O22 92.0(3) . .
O10 Mo4 O22 158.5(3) . .
O9 Mo4 O22 85.3(3) . .
O12 Mo4 O22 70.8(2) . .
O11 Mo4 O21 160.9(3) . .
O10 Mo4 O21 92.8(3) . .
O9 Mo4 O21 71.9(3) . .
O12 Mo4 O21 81.7(3) . .
O22 Mo4 O21 70.6(2) . .
O14 Mo5 O13 106.0(4) . .
O14 Mo5 O12 97.4(3) . .
O13 Mo5 O12 102.0(3) . .
O14 Mo5 O15 102.0(3) . .
O13 Mo5 O15 94.5(3) . .
O12 Mo5 O15 149.9(3) . .
O14 Mo5 O23 90.9(3) . .
O13 Mo5 O23 160.6(3) . .
O12 Mo5 O23 84.8(3) . .
O15 Mo5 O23 72.2(3) . .
O14 Mo5 O22 159.3(3) . .
O13 Mo5 O22 93.6(3) . .
O12 Mo5 O22 71.5(3) . .
O15 Mo5 O22 82.7(3) . .
O23 Mo5 O22 71.2(2) . .
O16 Mo6 O17 105.4(4) . .
O16 Mo6 O18 96.1(3) . .
O17 Mo6 O18 100.8(3) . .
O16 Mo6 O15 100.0(3) . .
O17 Mo6 O15 98.3(3) . .
O18 Mo6 O15 150.7(3) . .
O16 Mo6 O24 159.1(3) . .
O17 Mo6 O24 93.9(3) . .
O18 Mo6 O24 72.1(3) . .
O15 Mo6 O24 84.7(3) . .
O16 Mo6 O23 91.1(3) . .
O17 Mo6 O23 161.8(3) . .
O18 Mo6 O23 84.5(3) . .
O15 Mo6 O23 70.9(3) . .
O24 Mo6 O23 71.0(2) . .
C1 N1 C5 122.9(11) . .
C1 N1 H1B 118.5 . .
C5 N1 H1B 118.5 . .
C11 N2 C7 122.5(10) . .
C11 N2 H1A 118.7 . .
C7 N2 H1A 118.7 . .
Mo1 O1 Gd1 163.9(4) . .
Mo2 O3 Mo1 117.5(3) . .
Mo3 O6 Mo2 115.7(4) . .
Mo4 O9 Mo3 119.5(4) . .
Mo5 O12 Mo4 118.0(3) . .
Mo5 O13 Gd1 158.5(4) . 4_656
Mo5 O15 Mo6 119.4(3) . .
Mo1 O18 Mo6 119.6(3) . .
Cr1 O19 Mo1 103.4(3) . .
Cr1 O19 Mo2 100.5(3) . .
Mo1 O19 Mo2 92.1(2) . .
Cr1 O20 Mo2 103.0(3) . .
Cr1 O20 Mo3 103.2(3) . .
Mo2 O20 Mo3 92.6(2) . .
Cr1 O21 Mo3 103.0(3) . .
Cr1 O21 Mo4 102.3(3) . .
Mo3 O21 Mo4 93.4(3) . .
Cr1 O22 Mo4 103.6(3) . .
Cr1 O22 Mo5 101.6(3) . .
Mo4 O22 Mo5 94.6(2) . .
Cr1 O23 Mo5 102.6(3) . .
Cr1 O23 Mo6 100.5(3) . .
Mo5 O23 Mo6 93.9(2) . .
Cr1 O24 Mo6 103.7(3) . .
Cr1 O24 Mo1 101.8(3) . .
Mo6 O24 Mo1 93.5(2) . .
C6 O29 Gd1 98.6(6) . .
C6 O30 Gd1 135.4(7) . 2_656
C6 O30 Gd1 84.6(6) . .
Gd1 O30 Gd1 114.5(3) 2_656 .

loop_
_geom_bond_atom_site_label_1
_geom_bond_atom_site_label_2
_geom_bond_distance
_geom_bond_site_symmetry_2
C1 N1 1.307(18) .
C1 C2 1.378(17) .
C1 H1 0.9300 .
C2 C3 1.381(17) .
C2 H2 0.9300 .
C3 C4 1.366(15) .
C3 C6 1.512(14) .
C4 C5 1.380(17) .
C4 H4 0.9300 .
C5 N1 1.338(18) .
C5 H5 0.9300 .
C6 O29 1.251(13) .
C6 O30 1.251(12) .
C7 N2 1.345(15) .
C7 C8 1.378(16) .
C7 H7 0.9300 .
C8 C9 1.375(17) .
C8 H8 0.9300 .
C9 C10 1.390(16) .
C9 C12 1.510(15) .
C10 C11 1.388(15) .
C10 H10 0.9300 .
C11 N2 1.310(14) .
C11 H11 0.9300 .
C12 O32 1.242(13) .
C12 O31 1.261(13) .
Cr1 O24 1.958(6) .
Cr1 O23 1.967(7) .
Cr1 O22 1.975(7) .
Cr1 O20 1.976(7) .
Cr1 O19 1.978(7) .
Cr1 O21 1.984(7) .
Gd1 O25 2.369(8) .
Gd1 O1 2.377(7) .
Gd1 O27 2.390(8) .
Gd1 O29 2.446(7) .
Gd1 O28 2.448(8) .
Gd1 O30 2.447(7) 2_656
Gd1 O26 2.453(8) .
Gd1 O13 2.465(7) 4_646
Gd1 O30 2.748(8) .
Mo1 O2 1.680(7) .
Mo1 O1 1.729(7) .
Mo1 O18 1.902(7) .
Mo1 O3 1.945(7) .
Mo1 O19 2.261(6) .
Mo1 O24 2.323(6) .
Mo2 O4 1.703(8) .
Mo2 O5 1.707(7) .
Mo2 O3 1.922(7) .
Mo2 O6 1.943(7) .
Mo2 O20 2.262(7) .
Mo2 O19 2.331(7) .
Mo3 O8 1.694(8) .
Mo3 O7 1.701(8) .
Mo3 O6 1.940(7) .
Mo3 O9 1.960(8) .
Mo3 O21 2.282(7) .
Mo3 O20 2.286(7) .
Mo4 O11 1.704(7) .
Mo4 O10 1.712(7) .
Mo4 O9 1.898(8) .
Mo4 O12 1.986(7) .
Mo4 O22 2.270(6) .
Mo4 O21 2.298(7) .
Mo5 O14 1.704(8) .
Mo5 O13 1.725(7) .
Mo5 O12 1.922(7) .
Mo5 O15 1.938(7) .
Mo5 O23 2.267(7) .
Mo5 O22 2.289(7) .
Mo6 O16 1.690(8) .
Mo6 O17 1.703(8) .
Mo6 O18 1.944(7) .
Mo6 O15 1.944(7) .
Mo6 O24 2.239(7) .
Mo6 O23 2.320(7) .
N1 H1B 0.8600 .
N2 H1A 0.8600 .
O13 Gd1 2.465(7) 4_656
O30 Gd1 2.447(7) 2_656

loop_
_geom_torsion_atom_site_label_1
_geom_torsion_atom_site_label_2
_geom_torsion_atom_site_label_3
_geom_torsion_atom_site_label_4
_geom_torsion
_geom_torsion_site_symmetry_1
_geom_torsion_site_symmetry_4
N1 C1 C2 C3 2.7(18) . .
C1 C2 C3 C4 -1.8(17) . .
C1 C2 C3 C6 173.2(10) . .
C2 C3 C4 C5 0.9(18) . .
C6 C3 C4 C5 -174.0(11) . .
C3 C4 C5 N1 -1(2) . .
C4 C3 C6 O29 26.0(15) . .
C2 C3 C6 O29 -149.0(10) . .
C4 C3 C6 O30 -158.9(11) . .
C2 C3 C6 O30 26.0(15) . .
N2 C7 C8 C9 -1(2) . .
C7 C8 C9 C10 2(2) . .
C7 C8 C9 C12 -178.0(12) . .
C8 C9 C10 C11 -2.6(18) . .
C12 C9 C10 C11 177.3(11) . .
C9 C10 C11 N2 2.7(18) . .
C8 C9 C12 O32 158.0(13) . .
C10 C9 C12 O32 -21.9(17) . .
C8 C9 C12 O31 -20.5(17) . .
C10 C9 C12 O31 159.7(11) . .
C2 C1 N1 C5 -3(2) . .
C4 C5 N1 C1 2(2) . .
C10 C11 N2 C7 -2.3(17) . .
C8 C7 N2 C11 1.6(19) . .
O2 Mo1 O1 Gd1 98.9(16) . .
O18 Mo1 O1 Gd1 -154.8(15) . .
O3 Mo1 O1 Gd1 -1.2(16) . .
O19 Mo1 O1 Gd1 -49(2) . .
O24 Mo1 O1 Gd1 -83.5(16) . .
O25 Gd1 O1 Mo1 -62.1(16) . .
O27 Gd1 O1 Mo1 80.9(16) . .
O29 Gd1 O1 Mo1 131.0(15) . .
O28 Gd1 O1 Mo1 158.8(17) . .
O30 Gd1 O1 Mo1 -128.8(16) 2_656 .
O26 Gd1 O1 Mo1 7.4(15) . .
O13 Gd1 O1 Mo1 10.7(18) 4_646 .
O30 Gd1 O1 Mo1 -143.2(14) . .
O4 Mo2 O3 Mo1 -64.0(5) . .
O5 Mo2 O3 Mo1 -172.6(4) . .
O6 Mo2 O3 Mo1 58.8(7) . .
O20 Mo2 O3 Mo1 93.9(4) . .
O19 Mo2 O3 Mo1 20.9(3) . .
O2 Mo1 O3 Mo2 67.0(5) . .
O1 Mo1 O3 Mo2 172.8(4) . .
O18 Mo1 O3 Mo2 -64.4(7) . .
O19 Mo1 O3 Mo2 -21.4(3) . .
O24 Mo1 O3 Mo2 -93.3(4) . .
O8 Mo3 O6 Mo2 168.4(4) . .
O7 Mo3 O6 Mo2 61.7(5) . .
O9 Mo3 O6 Mo2 -65.4(7) . .
O21 Mo3 O6 Mo2 -95.6(4) . .
O20 Mo3 O6 Mo2 -23.5(3) . .
O4 Mo2 O6 Mo3 -175.8(4) . .
O5 Mo2 O6 Mo3 -68.3(5) . .
O3 Mo2 O6 Mo3 60.2(7) . .
O20 Mo2 O6 Mo3 23.7(3) . .
O19 Mo2 O6 Mo3 96.4(4) . .
O11 Mo4 O9 Mo3 -179.7(4) . .
O10 Mo4 O9 Mo3 -70.8(5) . .
O12 Mo4 O9 Mo3 50.3(8) . .
O22 Mo4 O9 Mo3 89.1(4) . .
O21 Mo4 O9 Mo3 18.0(4) . .
O8 Mo3 O9 Mo4 75.8(5) . .
O7 Mo3 O9 Mo4 -178.2(5) . .
O6 Mo3 O9 Mo4 -50.0(8) . .
O21 Mo3 O9 Mo4 -18.2(4) . .
O20 Mo3 O9 Mo4 -89.7(4) . .
O14 Mo5 O12 Mo4 178.1(4) . .
O13 Mo5 O12 Mo4 70.0(4) . .
O15 Mo5 O12 Mo4 -51.8(7) . .
O23 Mo5 O12 Mo4 -91.7(4) . .
O22 Mo5 O12 Mo4 -19.8(3) . .
O11 Mo4 O12 Mo5 -68.5(4) . .
O10 Mo4 O12 Mo5 -175.5(4) . .
O9 Mo4 O12 Mo5 61.4(7) . .
O22 Mo4 O12 Mo5 20.0(3) . .
O21 Mo4 O12 Mo5 92.3(4) . .
O14 Mo5 O13 Gd1 88.6(11) . 4_656
O12 Mo5 O13 Gd1 -170.0(11) . 4_656
O15 Mo5 O13 Gd1 -15.3(11) . 4_656
O23 Mo5 O13 Gd1 -60.9(17) . 4_656
O22 Mo5 O13 Gd1 -98.2(11) . 4_656
O14 Mo5 O15 Mo6 69.9(5) . .
O13 Mo5 O15 Mo6 177.3(4) . .
O12 Mo5 O15 Mo6 -59.2(7) . .
O23 Mo5 O15 Mo6 -17.1(3) . .
O22 Mo5 O15 Mo6 -89.6(4) . .
O16 Mo6 O15 Mo5 -70.9(5) . .
O17 Mo6 O15 Mo5 -178.3(4) . .
O18 Mo6 O15 Mo5 51.4(8) . .
O24 Mo6 O15 Mo5 88.5(4) . .
O23 Mo6 O15 Mo5 16.8(3) . .
O2 Mo1 O18 Mo6 -178.9(4) . .
O1 Mo1 O18 Mo6 72.7(4) . .
O3 Mo1 O18 Mo6 -48.3(7) . .
O19 Mo1 O18 Mo6 -89.3(4) . .
O24 Mo1 O18 Mo6 -17.8(3) . .
O16 Mo6 O18 Mo1 -179.3(4) . .
O17 Mo6 O18 Mo1 -72.3(5) . .
O15 Mo6 O18 Mo1 57.6(7) . .
O24 Mo6 O18 Mo1 18.4(3) . .
O23 Mo6 O18 Mo1 90.2(4) . .
O24 Cr1 O19 Mo1 -1.7(3) . .
O23 Cr1 O19 Mo1 -86.0(3) . .
O20 Cr1 O19 Mo1 93.1(3) . .
O21 Cr1 O19 Mo1 175.8(3) . .
O24 Cr1 O19 Mo2 -96.4(3) . .
O23 Cr1 O19 Mo2 179.3(3) . .
O20 Cr1 O19 Mo2 -1.6(3) . .
O21 Cr1 O19 Mo2 81.1(3) . .
O2 Mo1 O19 Cr1 175.5(4) . .
O1 Mo1 O19 Cr1 -35.6(11) . .
O18 Mo1 O19 Cr1 73.4(3) . .
O3 Mo1 O19 Cr1 -85.8(3) . .
O24 Mo1 O19 Cr1 1.5(3) . .
O2 Mo1 O19 Mo2 -83.2(3) . .
O1 Mo1 O19 Mo2 65.7(10) . .
O18 Mo1 O19 Mo2 174.7(3) . .
O3 Mo1 O19 Mo2 15.5(3) . .
O24 Mo1 O19 Mo2 102.8(3) . .
O4 Mo2 O19 Cr1 -169.3(3) . .
O5 Mo2 O19 Cr1 27.6(13) . .
O3 Mo2 O19 Cr1 88.2(3) . .
O6 Mo2 O19 Cr1 -72.6(3) . .
O20 Mo2 O19 Cr1 1.4(2) . .
O4 Mo2 O19 Mo1 86.7(3) . .
O5 Mo2 O19 Mo1 -76.4(12) . .
O3 Mo2 O19 Mo1 -15.8(3) . .
O6 Mo2 O19 Mo1 -176.6(3) . .
O20 Mo2 O19 Mo1 -102.6(3) . .
O24 Cr1 O20 Mo2 85.6(3) . .
O22 Cr1 O20 Mo2 -179.5(3) . .
O19 Cr1 O20 Mo2 1.6(3) . .
O21 Cr1 O20 Mo2 -96.7(3) . .
O24 Cr1 O20 Mo3 -178.6(3) . .
O22 Cr1 O20 Mo3 -83.7(3) . .
O19 Cr1 O20 Mo3 97.5(3) . .
O21 Cr1 O20 Mo3 -0.8(3) . .
O4 Mo2 O20 Cr1 23.9(10) . .
O5 Mo2 O20 Cr1 -174.8(4) . .
O3 Mo2 O20 Cr1 -75.1(3) . .
O6 Mo2 O20 Cr1 86.3(3) . .
O19 Mo2 O20 Cr1 -1.5(3) . .
O4 Mo2 O20 Mo3 -80.3(9) . .
O5 Mo2 O20 Mo3 81.1(3) . .
O3 Mo2 O20 Mo3 -179.2(3) . .
O6 Mo2 O20 Mo3 -17.9(3) . .
O19 Mo2 O20 Mo3 -105.6(3) . .
O8 Mo3 O20 Cr1 -33.5(15) . .
O7 Mo3 O20 Cr1 170.6(4) . .
O6 Mo3 O20 Cr1 -86.0(3) . .
O9 Mo3 O20 Cr1 73.1(3) . .
O21 Mo3 O20 Cr1 0.8(3) . .
O8 Mo3 O20 Mo2 70.5(15) . .
O7 Mo3 O20 Mo2 -85.4(3) . .
O6 Mo3 O20 Mo2 18.0(3) . .
O9 Mo3 O20 Mo2 177.1(3) . .
O21 Mo3 O20 Mo2 104.8(3) . .
O23 Cr1 O21 Mo3 -179.2(3) . .
O22 Cr1 O21 Mo3 97.2(3) . .
O20 Cr1 O21 Mo3 0.8(3) . .
O19 Cr1 O21 Mo3 -83.4(3) . .
O23 Cr1 O21 Mo4 84.3(3) . .
O22 Cr1 O21 Mo4 0.7(3) . .
O20 Cr1 O21 Mo4 -95.6(3) . .
O19 Cr1 O21 Mo4 -179.8(3) . .
O8 Mo3 O21 Cr1 170.9(4) . .
O7 Mo3 O21 Cr1 -28.0(10) . .
O6 Mo3 O21 Cr1 73.1(3) . .
O9 Mo3 O21 Cr1 -90.4(3) . .
O20 Mo3 O21 Cr1 -0.8(3) . .
O8 Mo3 O21 Mo4 -85.7(4) . .
O7 Mo3 O21 Mo4 75.4(9) . .
O6 Mo3 O21 Mo4 176.6(3) . .
O9 Mo3 O21 Mo4 13.0(3) . .
O20 Mo3 O21 Mo4 102.7(3) . .
O11 Mo4 O21 Cr1 24.3(12) . .
O10 Mo4 O21 Cr1 -166.8(4) . .
O9 Mo4 O21 Cr1 90.7(3) . .
O12 Mo4 O21 Cr1 -73.2(3) . .
O22 Mo4 O21 Cr1 -0.7(3) . .
O11 Mo4 O21 Mo3 -79.8(11) . .
O10 Mo4 O21 Mo3 89.1(3) . .
O9 Mo4 O21 Mo3 -13.4(3) . .
O12 Mo4 O21 Mo3 -177.3(3) . .
O22 Mo4 O21 Mo3 -104.8(3) . .
O24 Cr1 O22 Mo4 176.7(3) . .
O23 Cr1 O22 Mo4 -98.9(3) . .
O20 Cr1 O22 Mo4 81.9(3) . .
O21 Cr1 O22 Mo4 -0.7(3) . .
O24 Cr1 O22 Mo5 -85.6(3) . .
O23 Cr1 O22 Mo5 -1.2(3) . .
O20 Cr1 O22 Mo5 179.6(3) . .
O21 Cr1 O22 Mo5 97.0(3) . .
O11 Mo4 O22 Cr1 -171.4(4) . .
O10 Mo4 O22 Cr1 41.6(10) . .
O9 Mo4 O22 Cr1 -71.8(3) . .
O12 Mo4 O22 Cr1 88.4(3) . .
O21 Mo4 O22 Cr1 0.7(3) . .
O11 Mo4 O22 Mo5 85.5(3) . .
O10 Mo4 O22 Mo5 -61.5(9) . .
O9 Mo4 O22 Mo5 -174.9(3) . .
O12 Mo4 O22 Mo5 -14.8(2) . .
O21 Mo4 O22 Mo5 -102.5(3) . .
O14 Mo5 O22 Cr1 -30.0(10) . .
O13 Mo5 O22 Cr1 168.8(3) . .
O12 Mo5 O22 Cr1 -89.7(3) . .
O15 Mo5 O22 Cr1 74.8(3) . .
O23 Mo5 O22 Cr1 1.1(2) . .
O14 Mo5 O22 Mo4 74.9(9) . .
O13 Mo5 O22 Mo4 -86.3(3) . .
O12 Mo5 O22 Mo4 15.2(2) . .
O15 Mo5 O22 Mo4 179.7(3) . .
O23 Mo5 O22 Mo4 106.0(3) . .
O24 Cr1 O23 Mo5 96.2(3) . .
O22 Cr1 O23 Mo5 1.2(3) . .
O19 Cr1 O23 Mo5 -179.9(3) . .
O21 Cr1 O23 Mo5 -81.5(3) . .
O24 Cr1 O23 Mo6 -0.3(3) . .
O22 Cr1 O23 Mo6 -95.2(3) . .
O19 Cr1 O23 Mo6 83.6(3) . .
O21 Cr1 O23 Mo6 -178.0(3) . .
O14 Mo5 O23 Cr1 168.4(4) . .
O13 Mo5 O23 Cr1 -40.9(10) . .
O12 Mo5 O23 Cr1 71.0(3) . .
O15 Mo5 O23 Cr1 -89.3(3) . .
O22 Mo5 O23 Cr1 -1.1(2) . .
O14 Mo5 O23 Mo6 -90.0(3) . .
O13 Mo5 O23 Mo6 60.8(10) . .
O12 Mo5 O23 Mo6 172.7(3) . .
O15 Mo5 O23 Mo6 12.4(2) . .
O22 Mo5 O23 Mo6 100.6(3) . .
O16 Mo6 O23 Cr1 -168.7(4) . .
O17 Mo6 O23 Cr1 35.6(11) . .
O18 Mo6 O23 Cr1 -72.7(3) . .
O15 Mo6 O23 Cr1 91.1(3) . .
O24 Mo6 O23 Cr1 0.2(2) . .
O16 Mo6 O23 Mo5 87.7(3) . .
O17 Mo6 O23 Mo5 -68.0(11) . .
O18 Mo6 O23 Mo5 -176.3(3) . .
O15 Mo6 O23 Mo5 -12.5(2) . .
O24 Mo6 O23 Mo5 -103.4(3) . .
O23 Cr1 O24 Mo6 0.3(3) . .
O22 Cr1 O24 Mo6 84.4(3) . .
O20 Cr1 O24 Mo6 -179.7(3) . .
O19 Cr1 O24 Mo6 -95.0(3) . .
O23 Cr1 O24 Mo1 96.9(3) . .
O22 Cr1 O24 Mo1 -179.0(3) . .
O20 Cr1 O24 Mo1 -83.1(3) . .
O19 Cr1 O24 Mo1 1.6(3) . .
O16 Mo6 O24 Cr1 32.2(10) . .
O17 Mo6 O24 Cr1 -169.8(4) . .
O18 Mo6 O24 Cr1 90.0(3) . .
O15 Mo6 O24 Cr1 -71.9(3) . .
O23 Mo6 O24 Cr1 -0.2(2) . .
O16 Mo6 O24 Mo1 -70.8(9) . .
O17 Mo6 O24 Mo1 87.1(3) . .
O18 Mo6 O24 Mo1 -13.0(2) . .
O15 Mo6 O24 Mo1 -174.9(3) . .
O23 Mo6 O24 Mo1 -103.3(3) . .
O2 Mo1 O24 Cr1 -19.7(11) . .
O1 Mo1 O24 Cr1 167.4(3) . .
O18 Mo1 O24 Cr1 -91.3(3) . .
O3 Mo1 O24 Cr1 73.3(3) . .
O19 Mo1 O24 Cr1 -1.5(3) . .
O2 Mo1 O24 Mo6 85.1(10) . .
O1 Mo1 O24 Mo6 -87.9(3) . .
O18 Mo1 O24 Mo6 13.4(2) . .
O3 Mo1 O24 Mo6 178.0(3) . .
O19 Mo1 O24 Mo6 103.3(3) . .
O30 C6 O29 Gd1 -24.3(11) . .
C3 C6 O29 Gd1 150.7(7) . .
O25 Gd1 O29 C6 -14.2(8) . .
O1 Gd1 O29 C6 149.2(6) . .
O27 Gd1 O29 C6 -155.6(7) . .
O28 Gd1 O29 C6 122.5(7) . .
O30 Gd1 O29 C6 55.5(7) 2_656 .
O26 Gd1 O29 C6 -111.5(7) . .
O13 Gd1 O29 C6 -68.2(6) 4_646 .
O30 Gd1 O29 C6 12.0(6) . .
O29 C6 O30 Gd1 -98.5(12) . 2_656
C3 C6 O30 Gd1 86.7(12) . 2_656
O29 C6 O30 Gd1 21.3(10) . .
C3 C6 O30 Gd1 -153.5(9) . .
O25 Gd1 O30 C6 147.4(6) . .
O1 Gd1 O30 C6 -127.9(6) . .
O27 Gd1 O30 C6 1.1(7) . .
O29 Gd1 O30 C6 -11.9(6) . .
O28 Gd1 O30 C6 -76.0(6) . .
O30 Gd1 O30 C6 -143.8(5) 2_656 .
O26 Gd1 O30 C6 94.1(6) . .
O13 Gd1 O30 C6 70.2(6) 4_646 .
O25 Gd1 O30 Gd1 -74.6(3) . 2_656
O1 Gd1 O30 Gd1 10.1(6) . 2_656
O27 Gd1 O30 Gd1 139.1(3) . 2_656
O29 Gd1 O30 Gd1 126.1(4) . 2_656
O28 Gd1 O30 Gd1 62.0(3) . 2_656
O30 Gd1 O30 Gd1 -5.8(4) 2_656 2_656
O26 Gd1 O30 Gd1 -127.9(3) . 2_656
O13 Gd1 O30 Gd1 -151.8(4) 4_646 2_656
